data_7251168
loop_
_publ_author_name
'Gasol-Cardona, Julia'
'Ward, Martin R.'
'Comboni, Davide'
'Hanfland, Micheal'
'Scatena, Rebecca'
'Warren, Mark R.'
'Maloney, Andrew G. P.'
'Oswald, Iain D. H.'

_publ_section_title
;
 Pressure-induced phase behaviour and compressibility of the racemic and
 chiral solid forms, ofloxacin and levofloxacin
;
_journal_issue 47
_journal_name_full CrystEngComm
_journal_page_first 7662
_journal_page_last 7676
_journal_paper_doi 10.1039/D5CE00855G
_journal_volume 27
_journal_year 2025
_chemical_formula_moiety 'C18 H20 F N3 O4, 0.5(H2 O1)'
_chemical_formula_sum 'C18 H21 F N3 O4.5'
_chemical_formula_weight 370.38
_chemical_name_systematic 'Levofloxacin hydrate'
_space_group_crystal_system monoclinic
_space_group_IT_number 5
_space_group_name_Hall 'C 2y'
_space_group_name_H-M_alt 'C 1 2 1'
_atom_sites_solution_hydrogens mixed
_audit_creation_method SHELXL-2019/3
_audit_update_record
;
2025-08-19 deposited with the CCDC.	2025-10-29 downloaded from the CCDC.
;
_cell_angle_alpha 90
_cell_angle_beta 113.520(14)
_cell_angle_gamma 90
_cell_formula_units_Z 8
_cell_length_a 27.806(6)
_cell_length_b 6.4028(5)
_cell_length_c 18.0642(15)
_cell_measurement_pressure 2.27
_cell_measurement_reflns_used 6966
_cell_measurement_temperature 298(2)
_cell_measurement_theta_max 23.313
_cell_measurement_theta_min 3.281
_cell_volume 2948.9(8)
_computing_cell_refinement 'Apex 4 suite'
_computing_data_collection 'Apex 4 suite'
_computing_data_reduction SAINT
_computing_molecular_graphics 'Olex2 1.5-ac7-013 (Dolomanov et al., 2009)'
_computing_publication_material 'Olex2 1.5-ac7-013 (Dolomanov et al., 2009)'
_computing_structure_refinement 'XL  (Sheldrick, 2008)'
_diffrn_ambient_temperature 298(2)
_diffrn_measured_fraction_theta_full 0.320
_diffrn_measured_fraction_theta_max 0.320
_diffrn_measurement_device_type 'Bruker D8 Venture'
_diffrn_radiation_type MoK\a
_diffrn_radiation_wavelength 0.71073
_diffrn_reflns_av_R_equivalents 0.0438
_diffrn_reflns_av_unetI/netI 0.0482
_diffrn_reflns_Laue_measured_fraction_full 0.320
_diffrn_reflns_Laue_measured_fraction_max 0.320
_diffrn_reflns_limit_h_max 18
_diffrn_reflns_limit_h_min -16
_diffrn_reflns_limit_k_max 7
_diffrn_reflns_limit_k_min -7
_diffrn_reflns_limit_l_max 19
_diffrn_reflns_limit_l_min -19
_diffrn_reflns_number 6966
_diffrn_reflns_point_group_measured_fraction_full 0.323
_diffrn_reflns_point_group_measured_fraction_max 0.323
_diffrn_reflns_theta_full 23.313
_diffrn_reflns_theta_max 23.313
_diffrn_reflns_theta_min 3.281
_exptl_absorpt_coefficient_mu 0.129
_exptl_absorpt_correction_T_max 0.7449
_exptl_absorpt_correction_T_min 0.6681
_exptl_absorpt_correction_type multi-scan
_exptl_crystal_colour 'clear colourless'
_exptl_crystal_density_diffrn 1.668
_exptl_crystal_description Lathe
_exptl_crystal_F_000 1560
_exptl_crystal_recrystallization_method 'Re-crystallisation from solvent: acetonitrile'
_exptl_crystal_size_max 0.18
_exptl_crystal_size_mid 0.09
_exptl_crystal_size_min 0.02
_refine_diff_density_max 0.189
_refine_diff_density_min -0.217
_refine_diff_density_rms 0.039
_refine_ls_abs_structure_details
;
 Flack x determined using 405 quotients [(I+)-(I-)]/[(I+)+(I-)]
 (Parsons, Flack and Wagner, Acta Cryst. B69 (2013) 249-259).
;
_refine_ls_abs_structure_Flack -0.4(10)
_refine_ls_extinction_method none
_refine_ls_goodness_of_fit_ref 1.049
_refine_ls_hydrogen_treatment constr
_refine_ls_matrix_type full
_refine_ls_number_parameters 225
_refine_ls_number_reflns 1377
_refine_ls_number_restraints 123
_refine_ls_restrained_S_all 1.833
_refine_ls_R_factor_all 0.0748
_refine_ls_R_factor_gt 0.0561
_refine_ls_shift/su_max 0.000
_refine_ls_shift/su_mean 0.000
_refine_ls_structure_factor_coef Fsqd
_refine_ls_weighting_details 'w=1/[\s^2^(Fo^2^)+(0.0815P)^2^+5.0007P] where P=(Fo^2^+2Fc^2^)/3'
_refine_ls_weighting_scheme calc
_refine_ls_wR_factor_gt 0.1374
_refine_ls_wR_factor_ref 0.1490
_reflns_Friedel_coverage 0.829
_reflns_Friedel_fraction_full 0.327
_reflns_Friedel_fraction_max 0.327
_reflns_number_gt 1115
_reflns_number_total 1377
_reflns_threshold_expression 'I > 2\s(I)'
_cod_data_source_file d5ce00855g2.cif
_cod_data_source_block LH_ME_2p27
_cod_depositor_comments 'Adding full bibliography for 7251165--7251187.cif.'
_cod_original_sg_symbol_H-M 'C 2'
_cod_original_formula_sum 'C18 H21 F N3 O4.50'
_cod_database_code 7251168
_shelx_shelxl_version_number 2019/3
_shelx_space_group_comment
;
The symmetry employed for this shelxl refinement is uniquely defined
by the following loop, which should always be used as a source of
symmetry information in preference to the above space-group names.
They are only intended as comments.
;
_shelx_estimated_absorpt_t_min 0.977
_shelx_estimated_absorpt_t_max 0.997

loop_
_space_group_symop_operation_xyz
'x, y, z'
'-x, y, -z'
'x+1/2, y+1/2, z'
'-x+1/2, y+1/2, -z'

loop_
_atom_site_label
_atom_site_type_symbol
_atom_site_fract_x
_atom_site_fract_y
_atom_site_fract_z
_atom_site_U_iso_or_equiv
_atom_site_adp_type
_atom_site_occupancy
_atom_site_site_symmetry_order
_atom_site_calc_flag
_atom_site_refinement_flags_posn
_atom_site_refinement_flags_adp
_atom_site_refinement_flags_occupancy
_atom_site_disorder_assembly
_atom_site_disorder_group
F1 F 0.2097(7) 0.4442(9) 0.7272(6) 0.0350(19) Uiso 1 1 d D U . . .
O1 O 0.3229(10) 0.4669(12) 1.2317(7) 0.041(3) Uiso 1 1 d D U . . .
O2 O 0.3766(9) 0.4651(13) 1.1685(7) 0.043(3) Uiso 1 1 d D U . . .
H2 H 0.374190 0.459933 1.121799 0.064 Uiso 1 1 calc R U . . .
O3 O 0.3386(9) 0.4747(11) 1.0147(7) 0.033(3) Uiso 1 1 d D U . . .
O4 O 0.1021(9) 0.4452(12) 0.8726(7) 0.035(3) Uiso 1 1 d D U . . .
N1 N 0.1917(9) 0.4574(13) 1.0185(8) 0.023(3) Uiso 1 1 d D U . . .
N2 N 0.1107(8) 0.4613(13) 0.7229(7) 0.028(3) Uiso 1 1 d D U . . .
N3 N 0.0126(9) 0.6415(15) 0.6246(7) 0.036(3) Uiso 1 1 d D U . . .
C1 C 0.2355(9) 0.4608(16) 1.0865(9) 0.022(3) Uiso 1 1 d D U . . .
H1 H 0.231580 0.460735 1.135296 0.026 Uiso 1 1 calc R U . . .
C2 C 0.2850(9) 0.4642(16) 1.0894(8) 0.024(4) Uiso 1 1 d D U . . .
C3 C 0.2941(9) 0.4675(16) 1.0172(8) 0.020(3) Uiso 1 1 d D U . . .
C4 C 0.2488(11) 0.4611(15) 0.8666(9) 0.027(3) Uiso 1 1 d D U . . .
H4 H 0.281113 0.462905 0.862474 0.032 Uiso 1 1 calc R U . . .
C5 C 0.2038(10) 0.4559(15) 0.7985(9) 0.017(3) Uiso 1 1 d D U . . .
C6 C 0.1525(9) 0.4600(17) 0.7962(8) 0.025(3) Uiso 1 1 d D U . . .
C7 C 0.1516(9) 0.4533(17) 0.8731(8) 0.023(3) Uiso 1 1 d D U . . .
C8 C 0.1973(9) 0.4564(14) 0.9445(8) 0.015(3) Uiso 1 1 d D U . . .
C9 C 0.2468(9) 0.4635(15) 0.9425(8) 0.019(3) Uiso 1 1 d D U . . .
C10 C 0.3290(9) 0.4661(15) 1.1689(8) 0.024(3) Uiso 1 1 d D U . . .
C11 C 0.0986(10) 0.5311(16) 0.9429(8) 0.032(3) Uiso 1 1 d D U . . .
H11A H 0.063839 0.504737 0.941231 0.038 Uiso 1 1 calc R U . . .
H11B H 0.103423 0.681154 0.943099 0.038 Uiso 1 1 calc R U . . .
C12 C 0.1389(9) 0.4404(16) 1.0195(7) 0.025(3) Uiso 1 1 d D U . . .
H12 H 0.130771 0.292721 1.023047 0.030 Uiso 1 1 calc R U . . .
C13 C 0.1357(14) 0.556(2) 1.0899(11) 0.035(4) Uiso 1 1 d D U . . .
H13A H 0.156612 0.485246 1.139171 0.053 Uiso 1 1 calc R U . . .
H13B H 0.099908 0.561060 1.084233 0.053 Uiso 1 1 calc R U . . .
H13C H 0.148657 0.695673 1.091361 0.053 Uiso 1 1 calc R U . . .
C14 C 0.0614(8) 0.3547(17) 0.7083(9) 0.029(3) Uiso 1 1 d D U . . .
H14A H 0.065611 0.268312 0.754560 0.034 Uiso 1 1 calc R U . . .
H14B H 0.052697 0.263883 0.661726 0.034 Uiso 1 1 calc R U . . .
C15 C 0.0174(10) 0.5062(16) 0.6936(9) 0.035(3) Uiso 1 1 d D U . . .
H15A H -0.015096 0.431070 0.681722 0.042 Uiso 1 1 calc R U . . .
H15B H 0.024554 0.590715 0.741382 0.042 Uiso 1 1 calc R U . . .
C16 C 0.0620(9) 0.7595(19) 0.6449(9) 0.040(4) Uiso 1 1 d D U . . .
H16A H 0.068295 0.845104 0.692232 0.048 Uiso 1 1 calc R U . . .
H16B H 0.058548 0.851678 0.600497 0.048 Uiso 1 1 calc R U . . .
C17 C 0.1079(10) 0.6151(17) 0.6614(9) 0.034(3) Uiso 1 1 d D U . . .
H17A H 0.104077 0.543807 0.611952 0.041 Uiso 1 1 calc R U . . .
H17B H 0.140078 0.695618 0.679716 0.041 Uiso 1 1 calc R U . . .
C18 C -0.0324(11) 0.784(2) 0.6031(10) 0.058(5) Uiso 1 1 d D U . . .
H18A H -0.063691 0.704057 0.592851 0.086 Uiso 1 1 calc R U . . .
H18B H -0.036161 0.860727 0.555560 0.086 Uiso 1 1 calc R U . . .
H18C H -0.026758 0.878726 0.646862 0.086 Uiso 1 1 calc R U . . .
F2 F 0.2855(7) 0.7327(10) 0.7641(5) 0.0341(18) Uiso 1 1 d D U . . .
O5 O 0.1847(10) 0.7040(12) 0.2617(8) 0.040(3) Uiso 1 1 d D U . . .
O6 O 0.1291(8) 0.7191(14) 0.3220(7) 0.045(3) Uiso 1 1 d D U . . .
H6 H 0.131039 0.712249 0.368402 0.067 Uiso 1 1 calc R U . . .
O7 O 0.1611(8) 0.6798(11) 0.4719(6) 0.037(3) Uiso 1 1 d D U . . .
O8 O 0.3957(9) 0.6998(12) 0.6263(7) 0.039(3) Uiso 1 1 d D U . . .
N4 N 0.3104(8) 0.6638(12) 0.4781(8) 0.025(3) Uiso 1 1 d D U . . .
N5 N 0.3850(8) 0.7197(13) 0.7713(7) 0.028(3) Uiso 1 1 d D U . . .
N6 N 0.4840(9) 0.5846(14) 0.8804(7) 0.031(3) Uiso 1 1 d D U . . .
C19 C 0.2682(8) 0.6694(15) 0.4080(9) 0.027(3) Uiso 1 1 d D U . . .
H19 H 0.273146 0.661280 0.360171 0.032 Uiso 1 1 calc R U . . .
C20 C 0.2185(9) 0.6863(16) 0.4039(8) 0.022(3) Uiso 1 1 d D U . . .
C21 C 0.2062(8) 0.6820(15) 0.4729(8) 0.022(4) Uiso 1 1 d D U . . .
C22 C 0.2467(10) 0.6958(14) 0.6234(9) 0.025(3) Uiso 1 1 d D U . . .
H22 H 0.213718 0.693791 0.625263 0.030 Uiso 1 1 calc R U . . .
C23 C 0.2908(9) 0.7095(16) 0.6929(8) 0.022(3) Uiso 1 1 d D U . . .
C24 C 0.3424(9) 0.7075(17) 0.6982(7) 0.026(3) Uiso 1 1 d D U . . .
C25 C 0.3456(9) 0.7021(17) 0.6220(8) 0.030(3) Uiso 1 1 d D U . . .
C26 C 0.3022(9) 0.6847(14) 0.5497(9) 0.022(3) Uiso 1 1 d D U . . .
C27 C 0.2515(9) 0.6850(15) 0.5499(8) 0.022(3) Uiso 1 1 d D U . . .
C28 C 0.1762(8) 0.7038(16) 0.3223(8) 0.025(3) Uiso 1 1 d D U . . .
C29 C 0.4010(10) 0.7498(16) 0.5508(7) 0.029(3) Uiso 1 1 d D U . . .
H29A H 0.436791 0.725331 0.556751 0.035 Uiso 1 1 calc R U . . .
H29B H 0.392656 0.895722 0.537275 0.035 Uiso 1 1 calc R U . . .
C30 C 0.3641(8) 0.6135(17) 0.4855(7) 0.025(3) Uiso 1 1 d D U . . .
H30 H 0.371612 0.467575 0.502533 0.030 Uiso 1 1 calc R U . . .
C31 C 0.3706(14) 0.641(2) 0.4071(11) 0.040(4) Uiso 1 1 d D U . . .
H31A H 0.361279 0.513600 0.376594 0.060 Uiso 1 1 calc R U . . .
H31B H 0.406469 0.674974 0.418197 0.060 Uiso 1 1 calc R U . . .
H31C H 0.348241 0.751831 0.376499 0.060 Uiso 1 1 calc R U . . .
C32 C 0.4313(8) 0.8444(17) 0.7870(9) 0.028(3) Uiso 1 1 d D U . . .
H32A H 0.435817 0.942037 0.830321 0.034 Uiso 1 1 calc R U . . .
H32B H 0.426996 0.924122 0.739110 0.034 Uiso 1 1 calc R U . . .
C33 C 0.4790(10) 0.7084(17) 0.8101(8) 0.029(3) Uiso 1 1 d D U . . .
H33A H 0.475753 0.617011 0.765525 0.035 Uiso 1 1 calc R U . . .
H33B H 0.509970 0.794367 0.822510 0.035 Uiso 1 1 calc R U . . .
C34 C 0.4377(9) 0.4519(17) 0.8597(8) 0.026(3) Uiso 1 1 d D U . . .
H34A H 0.441668 0.363383 0.905340 0.031 Uiso 1 1 calc R U . . .
H34B H 0.434561 0.362503 0.814653 0.031 Uiso 1 1 calc R U . . .
C35 C 0.3895(11) 0.5795(16) 0.8378(9) 0.029(3) Uiso 1 1 d D U . . .
H35A H 0.359056 0.489065 0.821613 0.035 Uiso 1 1 calc R U . . .
H35B H 0.391131 0.660462 0.884152 0.035 Uiso 1 1 calc R U . . .
C36 C 0.5318(12) 0.459(2) 0.9082(10) 0.051(4) Uiso 1 1 d D U . . .
H36A H 0.534474 0.388656 0.863044 0.077 Uiso 1 1 calc R U . . .
H36B H 0.530627 0.357263 0.946576 0.077 Uiso 1 1 calc R U . . .
H36C H 0.561735 0.547762 0.933368 0.077 Uiso 1 1 calc R U . . .
O9 O 0.000000 0.352(3) 0.500000 0.053(5) Uiso 1 2 d DGS . P . .
H9A H 0.030989 0.317158 0.519634 0.079 Uiso 0.5 1 d DG U P . .
H9B H -0.003129 0.426007 0.535024 0.079 Uiso 0.5 1 d DG U P . .
O10 O 0.000000 0.394(2) 1.000000 0.045(5) Uiso 1 2 d DGS . P . .
H10A H -0.025684 0.458934 0.999231 0.067 Uiso 0.5 1 d DG U P . .
H10B H 0.003855 0.302636 1.033310 0.067 Uiso 0.5 1 d DG U P . .

loop_
_atom_type_symbol
_atom_type_description
_atom_type_scat_dispersion_real
_atom_type_scat_dispersion_imag
_atom_type_scat_source
C C 0.0033 0.0016 'International Tables Vol C Tables 4.2.6.8 and 6.1.1.4'
H H 0.0000 0.0000 'International Tables Vol C Tables 4.2.6.8 and 6.1.1.4'
F F 0.0171 0.0103 'International Tables Vol C Tables 4.2.6.8 and 6.1.1.4'
N N 0.0061 0.0033 'International Tables Vol C Tables 4.2.6.8 and 6.1.1.4'
O O 0.0106 0.0060 'International Tables Vol C Tables 4.2.6.8 and 6.1.1.4'

loop_
_geom_angle_atom_site_label_1
_geom_angle_atom_site_label_2
_geom_angle_atom_site_label_3
_geom_angle
_geom_angle_site_symmetry_1
_geom_angle_site_symmetry_3
_geom_angle_publ_flag
C10 O2 H2 109.5 . . ?
C7 O4 C11 113.9(16) . . ?
C1 N1 C8 118.0(17) . . ?
C1 N1 C12 122.1(11) . . ?
C8 N1 C12 119.8(16) . . ?
C6 N2 C14 123.1(11) . . ?
C6 N2 C17 120.4(15) . . ?
C14 N2 C17 114.6(16) . . ?
C18 N3 C15 111.6(13) . . ?
C18 N3 C16 110.9(11) . . ?
C15 N3 C16 109.1(15) . . ?
N1 C1 C2 124.8(13) . . ?
N1 C1 H1 117.6 . . ?
C2 C1 H1 117.6 . . ?
C1 C2 C3 121.0(16) . . ?
C1 C2 C10 118.3(12) . . ?
C3 C2 C10 120.7(17) . . ?
O3 C3 C2 124.9(17) . . ?
O3 C3 C9 120.2(12) . . ?
C2 C3 C9 114.9(15) . . ?
C5 C4 C9 120.4(18) . . ?
C5 C4 H4 119.8 . . ?
C9 C4 H4 119.8 . . ?
C4 C5 F1 116.2(16) . . ?
C4 C5 C6 125.5(11) . . ?
F1 C5 C6 118.3(17) . . ?
N2 C6 C7 128.0(18) . . ?
N2 C6 C5 119.1(12) . . ?
C7 C6 C5 112.8(15) . . ?
O4 C7 C6 114.1(16) . . ?
O4 C7 C8 122.9(12) . . ?
C6 C7 C8 123.0(17) . . ?
C9 C8 C7 121.2(11) . . ?
C9 C8 N1 120.6(16) . . ?
C7 C8 N1 118.2(17) . . ?
C4 C9 C8 116.9(17) . . ?
C4 C9 C3 122.3(18) . . ?
C8 C9 C3 120.8(11) . . ?
O1 C10 O2 121.3(17) . . ?
O1 C10 C2 122.7(17) . . ?
O2 C10 C2 116.0(13) . . ?
O4 C11 C12 112.4(13) . . ?
O4 C11 H11A 109.1 . . ?
C12 C11 H11A 109.1 . . ?
O4 C11 H11B 109.1 . . ?
C12 C11 H11B 109.1 . . ?
H11A C11 H11B 107.9 . . ?
N1 C12 C13 111.5(17) . . ?
N1 C12 C11 109.7(12) . . ?
C13 C12 C11 108.3(15) . . ?
N1 C12 H12 109.1 . . ?
C13 C12 H12 109.1 . . ?
C11 C12 H12 109.1 . . ?
C12 C13 H13A 109.5 . . ?
C12 C13 H13B 109.5 . . ?
H13A C13 H13B 109.5 . . ?
C12 C13 H13C 109.5 . . ?
H13A C13 H13C 109.5 . . ?
H13B C13 H13C 109.5 . . ?
N2 C14 C15 111.7(11) . . ?
N2 C14 H14A 109.3 . . ?
C15 C14 H14A 109.3 . . ?
N2 C14 H14B 109.3 . . ?
C15 C14 H14B 109.3 . . ?
H14A C14 H14B 107.9 . . ?
N3 C15 C14 108.8(13) . . ?
N3 C15 H15A 109.9 . . ?
C14 C15 H15A 109.9 . . ?
N3 C15 H15B 109.9 . . ?
C14 C15 H15B 109.9 . . ?
H15A C15 H15B 108.3 . . ?
N3 C16 C17 111.4(12) . . ?
N3 C16 H16A 109.3 . . ?
C17 C16 H16A 109.3 . . ?
N3 C16 H16B 109.3 . . ?
C17 C16 H16B 109.3 . . ?
H16A C16 H16B 108.0 . . ?
N2 C17 C16 110.3(14) . . ?
N2 C17 H17A 109.6 . . ?
C16 C17 H17A 109.6 . . ?
N2 C17 H17B 109.6 . . ?
C16 C17 H17B 109.6 . . ?
H17A C17 H17B 108.1 . . ?
N3 C18 H18A 109.5 . . ?
N3 C18 H18B 109.5 . . ?
H18A C18 H18B 109.5 . . ?
N3 C18 H18C 109.5 . . ?
H18A C18 H18C 109.5 . . ?
H18B C18 H18C 109.5 . . ?
C28 O6 H6 109.5 . . ?
C25 O8 C29 115.2(16) . . ?
C19 N4 C26 117.7(16) . . ?
C19 N4 C30 124.2(11) . . ?
C26 N4 C30 117.8(15) . . ?
C24 N5 C32 125.2(11) . . ?
C24 N5 C35 120.6(14) . . ?
C32 N5 C35 113.6(15) . . ?
C33 N6 C36 111.0(14) . . ?
C33 N6 C34 109.0(14) . . ?
C36 N6 C34 110.8(10) . . ?
N4 C19 C20 122.8(14) . . ?
N4 C19 H19 118.6 . . ?
C20 C19 H19 118.6 . . ?
C19 C20 C21 123.1(17) . . ?
C19 C20 C28 116.6(12) . . ?
C21 C20 C28 120.3(16) . . ?
O7 C21 C20 125.5(16) . . ?
O7 C21 C27 119.7(12) . . ?
C20 C21 C27 114.7(15) . . ?
C23 C22 C27 119.2(17) . . ?
C23 C22 H22 120.4 . . ?
C27 C22 H22 120.4 . . ?
F2 C23 C22 118.7(16) . . ?
F2 C23 C24 115.5(16) . . ?
C22 C23 C24 125.8(11) . . ?
N5 C24 C23 122.1(12) . . ?
N5 C24 C25 124.6(16) . . ?
C23 C24 C25 113.3(15) . . ?
O8 C25 C26 122.6(12) . . ?
O8 C25 C24 113.9(15) . . ?
C26 C25 C24 123.3(17) . . ?
C25 C26 N4 118.3(16) . . ?
C25 C26 C27 119.6(12) . . ?
N4 C26 C27 122.1(15) . . ?
C22 C27 C26 118.7(16) . . ?
C22 C27 C21 122.4(17) . . ?
C26 C27 C21 118.8(11) . . ?
O5 C28 O6 123.5(17) . . ?
O5 C28 C20 122.6(17) . . ?
O6 C28 C20 113.9(12) . . ?
O8 C29 C30 108.3(12) . . ?
O8 C29 H29A 110.0 . . ?
C30 C29 H29A 110.0 . . ?
O8 C29 H29B 110.0 . . ?
C30 C29 H29B 110.0 . . ?
H29A C29 H29B 108.4 . . ?
N4 C30 C29 107.1(12) . . ?
N4 C30 C31 112.6(18) . . ?
C29 C30 C31 111.8(13) . . ?
N4 C30 H30 108.4 . . ?
C29 C30 H30 108.4 . . ?
C31 C30 H30 108.4 . . ?
C30 C31 H31A 109.5 . . ?
C30 C31 H31B 109.5 . . ?
H31A C31 H31B 109.5 . . ?
C30 C31 H31C 109.5 . . ?
H31A C31 H31C 109.5 . . ?
H31B C31 H31C 109.5 . . ?
N5 C32 C33 110.7(11) . . ?
N5 C32 H32A 109.5 . . ?
C33 C32 H32A 109.5 . . ?
N5 C32 H32B 109.5 . . ?
C33 C32 H32B 109.5 . . ?
H32A C32 H32B 108.1 . . ?
N6 C33 C32 109.0(14) . . ?
N6 C33 H33A 109.9 . . ?
C32 C33 H33A 109.9 . . ?
N6 C33 H33B 109.9 . . ?
C32 C33 H33B 109.9 . . ?
H33A C33 H33B 108.3 . . ?
N6 C34 C35 111.0(11) . . ?
N6 C34 H34A 109.4 . . ?
C35 C34 H34A 109.4 . . ?
N6 C34 H34B 109.4 . . ?
C35 C34 H34B 109.4 . . ?
H34A C34 H34B 108.0 . . ?
N5 C35 C34 109.2(15) . . ?
N5 C35 H35A 109.8 . . ?
C34 C35 H35A 109.8 . . ?
N5 C35 H35B 109.8 . . ?
C34 C35 H35B 109.8 . . ?
H35A C35 H35B 108.3 . . ?
N6 C36 H36A 109.5 . . ?
N6 C36 H36B 109.5 . . ?
H36A C36 H36B 109.5 . . ?
N6 C36 H36C 109.5 . . ?
H36A C36 H36C 109.5 . . ?
H36B C36 H36C 109.5 . . ?
H9A O9 H9B 103.8 . . ?
H9A O9 H9A 148.8 . 2_556 ?
H9B O9 H9A 94.2 . 2_556 ?
H9A O9 H9B 94.2 . 2_556 ?
H9B O9 H9B 109.3 . 2_556 ?
H9A O9 H9B 103.8 2_556 2_556 ?
H10A O10 H10B 103.4 . . ?
H10A O10 H10A 119.4 . 2_557 ?
H10B O10 H10A 119.5 . 2_557 ?
H10A O10 H10B 119.5 . 2_557 ?
H10B O10 H10B 88.1 . 2_557 ?
H10A O10 H10B 103.4 2_557 2_557 ?

loop_
_geom_bond_atom_site_label_1
_geom_bond_atom_site_label_2
_geom_bond_distance
_geom_bond_site_symmetry_2
_geom_bond_publ_flag
F1 C5 1.363(10) . ?
O1 C10 1.213(11) . ?
O2 C10 1.326(14) . ?
O2 H2 0.8200 . ?
O3 C3 1.254(14) . ?
O4 C7 1.374(14) . ?
O4 C11 1.423(10) . ?
N1 C1 1.340(14) . ?
N1 C8 1.405(11) . ?
N1 C12 1.482(14) . ?
N2 C6 1.370(14) . ?
N2 C14 1.457(14) . ?
N2 C17 1.464(11) . ?
N3 C18 1.468(15) . ?
N3 C15 1.478(11) . ?
N3 C16 1.480(14) . ?
C1 C2 1.357(14) . ?
C1 H1 0.9300 . ?
C2 C3 1.425(13) . ?
C2 C10 1.470(14) . ?
C3 C9 1.462(14) . ?
C4 C5 1.360(14) . ?
C4 C9 1.394(11) . ?
C4 H4 0.9300 . ?
C5 C6 1.411(14) . ?
C6 C7 1.399(12) . ?
C7 C8 1.403(14) . ?
C8 C9 1.394(14) . ?
C11 C12 1.506(14) . ?
C11 H11A 0.9700 . ?
C11 H11B 0.9700 . ?
C12 C13 1.505(11) . ?
C12 H12 0.9800 . ?
C13 H13A 0.9600 . ?
C13 H13B 0.9600 . ?
C13 H13C 0.9600 . ?
C14 C15 1.500(15) . ?
C14 H14A 0.9700 . ?
C14 H14B 0.9700 . ?
C15 H15A 0.9700 . ?
C15 H15B 0.9700 . ?
C16 C17 1.507(14) . ?
C16 H16A 0.9700 . ?
C16 H16B 0.9700 . ?
C17 H17A 0.9700 . ?
C17 H17B 0.9700 . ?
C18 H18A 0.9600 . ?
C18 H18B 0.9600 . ?
C18 H18C 0.9600 . ?
F2 C23 1.361(10) . ?
O5 C28 1.209(11) . ?
O6 C28 1.311(14) . ?
O6 H6 0.8200 . ?
O7 C21 1.246(14) . ?
O8 C25 1.363(14) . ?
O8 C29 1.464(11) . ?
N4 C19 1.340(14) . ?
N4 C26 1.406(11) . ?
N4 C30 1.482(14) . ?
N5 C24 1.381(14) . ?
N5 C32 1.443(14) . ?
N5 C35 1.465(11) . ?
N6 C33 1.456(11) . ?
N6 C36 1.461(15) . ?
N6 C34 1.461(14) . ?
C19 C20 1.359(14) . ?
C19 H19 0.9300 . ?
C20 C21 1.419(13) . ?
C20 C28 1.478(14) . ?
C21 C27 1.458(14) . ?
C22 C23 1.362(14) . ?
C22 C27 1.389(12) . ?
C22 H22 0.9300 . ?
C23 C24 1.399(14) . ?
C24 C25 1.415(13) . ?
C25 C26 1.385(14) . ?
C26 C27 1.410(14) . ?
C29 C30 1.497(14) . ?
C29 H29A 0.9700 . ?
C29 H29B 0.9700 . ?
C30 C31 1.508(11) . ?
C30 H30 0.9800 . ?
C31 H31A 0.9600 . ?
C31 H31B 0.9600 . ?
C31 H31C 0.9600 . ?
C32 C33 1.500(14) . ?
C32 H32A 0.9700 . ?
C32 H32B 0.9700 . ?
C33 H33A 0.9700 . ?
C33 H33B 0.9700 . ?
C34 C35 1.481(14) . ?
C34 H34A 0.9700 . ?
C34 H34B 0.9700 . ?
C35 H35A 0.9700 . ?
C35 H35B 0.9700 . ?
C36 H36A 0.9600 . ?
C36 H36B 0.9600 . ?
C36 H36C 0.9600 . ?
O9 H9A 0.8203 . ?
O9 H9B 0.8240 . ?
O9 H9A 0.8(2) 2_556 ?
O9 H9B 0.8(2) 2_556 ?
O10 H10A 0.8207 . ?
O10 H10B 0.8165 . ?
O10 H10A 0.8(3) 2_557 ?
O10 H10B 0.8(2) 2_557 ?

loop_
_geom_hbond_atom_site_label_D
_geom_hbond_atom_site_label_H
_geom_hbond_atom_site_label_A
_geom_hbond_distance_DH
_geom_hbond_distance_HA
_geom_hbond_distance_DA
_geom_hbond_angle_DHA
_geom_hbond_site_symmetry_A
_geom_hbond_publ_flag
O2 H2 O3 0.82 1.79 2.548(16) 153.2 . yes
O6 H6 O7 0.82 1.73 2.504(15) 156.8 . yes
O9 H9B N3 0.82 2.04 2.830(16) 161.3 . yes

loop_
_geom_torsion_atom_site_label_1
_geom_torsion_atom_site_label_2
_geom_torsion_atom_site_label_3
_geom_torsion_atom_site_label_4
_geom_torsion
_geom_torsion_site_symmetry_1
_geom_torsion_site_symmetry_2
_geom_torsion_site_symmetry_3
_geom_torsion_site_symmetry_4
_geom_torsion_publ_flag
C8 N1 C1 C2 0.3(17) . . . . ?
C12 N1 C1 C2 176.1(10) . . . . ?
N1 C1 C2 C3 0.9(19) . . . . ?
N1 C1 C2 C10 -179.6(9) . . . . ?
C1 C2 C3 O3 178.6(11) . . . . ?
C10 C2 C3 O3 -0.9(16) . . . . ?
C1 C2 C3 C9 -0.9(15) . . . . ?
C10 C2 C3 C9 179.6(9) . . . . ?
C9 C4 C5 F1 -177.1(8) . . . . ?
C9 C4 C5 C6 2.3(17) . . . . ?
C14 N2 C6 C7 -32.3(18) . . . . ?
C17 N2 C6 C7 131.0(14) . . . . ?
C14 N2 C6 C5 144.7(11) . . . . ?
C17 N2 C6 C5 -52.0(17) . . . . ?
C4 C5 C6 N2 177.7(9) . . . . ?
F1 C5 C6 N2 -2.8(16) . . . . ?
C4 C5 C6 C7 -4.8(17) . . . . ?
F1 C5 C6 C7 174.6(8) . . . . ?
C11 O4 C7 C6 -153.0(9) . . . . ?
C11 O4 C7 C8 26.5(16) . . . . ?
N2 C6 C7 O4 0.7(18) . . . . ?
C5 C6 C7 O4 -176.5(10) . . . . ?
N2 C6 C7 C8 -178.8(10) . . . . ?
C5 C6 C7 C8 4.0(16) . . . . ?
O4 C7 C8 C9 179.7(9) . . . . ?
C6 C7 C8 C9 -0.9(17) . . . . ?
O4 C7 C8 N1 -1.9(16) . . . . ?
C6 C7 C8 N1 177.5(9) . . . . ?
C1 N1 C8 C9 -1.4(14) . . . . ?
C12 N1 C8 C9 -177.3(9) . . . . ?
C1 N1 C8 C7 -179.9(10) . . . . ?
C12 N1 C8 C7 4.2(14) . . . . ?
C5 C4 C9 C8 1.2(14) . . . . ?
C5 C4 C9 C3 179.5(9) . . . . ?
C7 C8 C9 C4 -1.9(15) . . . . ?
N1 C8 C9 C4 179.7(9) . . . . ?
C7 C8 C9 C3 179.8(9) . . . . ?
N1 C8 C9 C3 1.4(14) . . . . ?
O3 C3 C9 C4 2.0(16) . . . . ?
C2 C3 C9 C4 -178.4(9) . . . . ?
O3 C3 C9 C8 -179.7(10) . . . . ?
C2 C3 C9 C8 -0.2(14) . . . . ?
C1 C2 C10 O1 -0.8(16) . . . . ?
C3 C2 C10 O1 178.8(10) . . . . ?
C1 C2 C10 O2 178.7(10) . . . . ?
C3 C2 C10 O2 -1.8(15) . . . . ?
C7 O4 C11 C12 -52.0(15) . . . . ?
C1 N1 C12 C13 35.6(16) . . . . ?
C8 N1 C12 C13 -148.7(11) . . . . ?
C1 N1 C12 C11 155.6(9) . . . . ?
C8 N1 C12 C11 -28.7(13) . . . . ?
O4 C11 C12 N1 52.2(16) . . . . ?
O4 C11 C12 C13 174.2(17) . . . . ?
C6 N2 C14 C15 111.9(12) . . . . ?
C17 N2 C14 C15 -52.3(15) . . . . ?
C18 N3 C15 C14 175.8(13) . . . . ?
C16 N3 C15 C14 -61.3(14) . . . . ?
N2 C14 C15 N3 57.1(16) . . . . ?
C18 N3 C16 C17 -175.9(11) . . . . ?
C15 N3 C16 C17 60.7(13) . . . . ?
C6 N2 C17 C16 -115.1(16) . . . . ?
C14 N2 C17 C16 49.5(15) . . . . ?
N3 C16 C17 N2 -53.6(16) . . . . ?
C26 N4 C19 C20 -2.5(14) . . . . ?
C30 N4 C19 C20 170.3(10) . . . . ?
N4 C19 C20 C21 -5.5(17) . . . . ?
N4 C19 C20 C28 176.3(8) . . . . ?
C19 C20 C21 O7 -173.8(11) . . . . ?
C28 C20 C21 O7 4.4(15) . . . . ?
C19 C20 C21 C27 7.5(15) . . . . ?
C28 C20 C21 C27 -174.3(9) . . . . ?
C27 C22 C23 F2 176.1(8) . . . . ?
C27 C22 C23 C24 -2.1(17) . . . . ?
C32 N5 C24 C23 -137.7(12) . . . . ?
C35 N5 C24 C23 51.0(18) . . . . ?
C32 N5 C24 C25 39.2(17) . . . . ?
C35 N5 C24 C25 -132.2(14) . . . . ?
F2 C23 C24 N5 2.6(17) . . . . ?
C22 C23 C24 N5 -179.2(9) . . . . ?
F2 C23 C24 C25 -174.6(8) . . . . ?
C22 C23 C24 C25 3.6(17) . . . . ?
C29 O8 C25 C26 20.2(16) . . . . ?
C29 O8 C25 C24 -164.4(8) . . . . ?
N5 C24 C25 O8 3.0(17) . . . . ?
C23 C24 C25 O8 -179.9(11) . . . . ?
N5 C24 C25 C26 178.4(11) . . . . ?
C23 C24 C25 C26 -4.6(16) . . . . ?
O8 C25 C26 N4 0.0(16) . . . . ?
C24 C25 C26 N4 -174.9(9) . . . . ?
O8 C25 C26 C27 179.0(10) . . . . ?
C24 C25 C26 C27 4.1(16) . . . . ?
C19 N4 C26 C25 -173.1(9) . . . . ?
C30 N4 C26 C25 13.6(13) . . . . ?
C19 N4 C26 C27 7.9(13) . . . . ?
C30 N4 C26 C27 -165.4(9) . . . . ?
C23 C22 C27 C26 1.2(14) . . . . ?
C23 C22 C27 C21 -176.5(9) . . . . ?
C25 C26 C27 C22 -2.2(14) . . . . ?
N4 C26 C27 C22 176.8(8) . . . . ?
C25 C26 C27 C21 175.6(9) . . . . ?
N4 C26 C27 C21 -5.5(14) . . . . ?
O7 C21 C27 C22 -3.2(16) . . . . ?
C20 C21 C27 C22 175.5(8) . . . . ?
O7 C21 C27 C26 179.1(9) . . . . ?
C20 C21 C27 C26 -2.1(14) . . . . ?
C19 C20 C28 O5 -0.3(15) . . . . ?
C21 C20 C28 O5 -178.5(10) . . . . ?
C19 C20 C28 O6 179.8(11) . . . . ?
C21 C20 C28 O6 1.5(14) . . . . ?
C25 O8 C29 C30 -51.5(16) . . . . ?
C19 N4 C30 C29 142.9(9) . . . . ?
C26 N4 C30 C29 -44.3(12) . . . . ?
C19 N4 C30 C31 19.6(14) . . . . ?
C26 N4 C30 C31 -167.6(9) . . . . ?
O8 C29 C30 N4 61.4(15) . . . . ?
O8 C29 C30 C31 -174.8(18) . . . . ?
C24 N5 C32 C33 -117.8(12) . . . . ?
C35 N5 C32 C33 54.1(14) . . . . ?
C36 N6 C33 C32 -176.5(11) . . . . ?
C34 N6 C33 C32 61.2(12) . . . . ?
N5 C32 C33 N6 -57.3(14) . . . . ?
C33 N6 C34 C35 -62.2(13) . . . . ?
C36 N6 C34 C35 175.4(10) . . . . ?
C24 N5 C35 C34 119.2(15) . . . . ?
C32 N5 C35 C34 -53.1(13) . . . . ?
N6 C34 C35 N5 56.5(14) . . . . ?
